data_1519244
loop_
_publ_author_name
'Pelter, Andy'
'Coles, Simon J.'
'Hursthouse, Michael B.'

_publ_section_title
;
 C21H24BrNO
;
_journal_name_full 'Crystal Structure Report Archive'
_journal_page_first 777
_journal_year 2000
_chemical_formula_sum 'C21 H24 Br N O'
_chemical_formula_weight 386.32
_space_group_IT_number 9
_symmetry_cell_setting monoclinic
_symmetry_space_group_name_Hall 'C -2yc'
_symmetry_space_group_name_H-M 'C 1 c 1'
_atom_sites_solution_hydrogens geom
_atom_sites_solution_primary direct
_atom_sites_solution_secondary difmap
_cell_angle_alpha 90.00
_cell_angle_beta 115.04(3)
_cell_angle_gamma 90.00
_cell_formula_units_Z 4
_cell_length_a 14.845(3)
_cell_length_b 15.000(3)
_cell_length_c 9.0450(18)
_cell_measurement_reflns_used 13383
_cell_measurement_temperature 150(2)
_cell_measurement_theta_max 27.48
_cell_measurement_theta_min 1.00
_cell_volume 1824.8(8)
_computing_cell_refinement 'DENZO, COLLECT'
_computing_data_reduction 'DENZO, COLLECT'
_computing_molecular_graphics 'CAMERON (Watkin, Pearce 1995)'
_computing_structure_refinement 'SHELXL-97 (Sheldrick, 1997)'
_computing_structure_solution 'SHELXS-97 (Sheldrick, 1990)'
_diffrn_ambient_temperature 150(2)
_diffrn_detector_area_resol_mean 9.091
_diffrn_measured_fraction_theta_full 0.986
_diffrn_measured_fraction_theta_max 0.986
_diffrn_measurement_device_type 'Nonius KappaCCD Area Detector'
_diffrn_measurement_method 'Phi and Omega scans to fill Ewald Sphere'
_diffrn_radiation_monochromator graphite
_diffrn_radiation_source 'Nonius FR591 rotating anode'
_diffrn_radiation_type MoK\a
_diffrn_radiation_wavelength 0.71073
_diffrn_reflns_av_R_equivalents 0.0642
_diffrn_reflns_av_sigmaI/netI 0.0766
_diffrn_reflns_limit_h_max 19
_diffrn_reflns_limit_h_min -16
_diffrn_reflns_limit_k_max 19
_diffrn_reflns_limit_k_min -16
_diffrn_reflns_limit_l_max 11
_diffrn_reflns_limit_l_min -11
_diffrn_reflns_number 7242
_diffrn_reflns_theta_full 27.44
_diffrn_reflns_theta_max 27.44
_diffrn_reflns_theta_min 2.03
_exptl_absorpt_coefficient_mu 2.260
_exptl_absorpt_correction_T_max 0.8954
_exptl_absorpt_correction_T_min 0.6131
_exptl_absorpt_correction_type multi-scan
_exptl_absorpt_process_details SORTAV
_exptl_crystal_colour colourless
_exptl_crystal_density_diffrn 1.406
_exptl_crystal_density_method 'not measured'
_exptl_crystal_description plate
_exptl_crystal_F_000 800
_exptl_crystal_size_max 0.24
_exptl_crystal_size_mid 0.18
_exptl_crystal_size_min 0.05
_refine_diff_density_max 0.742
_refine_diff_density_min -0.616
_refine_diff_density_rms 0.070
_refine_ls_abs_structure_details 'Flack H D (1983), Acta Cryst. A39, 876-881'
_refine_ls_abs_structure_Flack -0.010(12)
_refine_ls_extinction_coef 0.0048(9)
_refine_ls_extinction_expression Fc^*^=kFc[1+0.001xFc^2^\l^3^/sin(2\q)]^-1/4^
_refine_ls_extinction_method SHELXL
_refine_ls_goodness_of_fit_ref 1.024
_refine_ls_hydrogen_treatment constr
_refine_ls_matrix_type full
_refine_ls_number_parameters 220
_refine_ls_number_reflns 3768
_refine_ls_number_restraints 2
_refine_ls_restrained_S_all 1.024
_refine_ls_R_factor_all 0.0613
_refine_ls_R_factor_gt 0.0481
_refine_ls_shift/su_max 0.001
_refine_ls_shift/su_mean 0.000
_refine_ls_structure_factor_coef Fsqd
_refine_ls_weighting_details 'calc w=1/[\s^2^(Fo^2^)+(0.0497P)^2^+2.2969P] where P=(Fo^2^+2Fc^2^)/3'
_refine_ls_weighting_scheme calc
_refine_ls_wR_factor_gt 0.1076
_refine_ls_wR_factor_ref 0.1159
_reflns_number_gt 3225
_reflns_number_total 3768
_reflns_threshold_expression >2sigma(I)
_cod_data_source_file eCrystal-777.cif
_cod_data_source_block s92
_cod_depositor_comments
;
Citation :
Pelter, Andy and Coles, Simon J. and Hursthouse, Michael B. (2000) 
University of Southampton, Crystal Structure Report Archive. 
(doi:10.5258/ecrystals/777)

More at:
http://ecrystals.chem.soton.ac.uk/777/

The following automatic conversions were performed:

'_symmetry_cell_setting' value 'Monoclinic' changed to 'monoclinic'
according to the built-in table from CIF Core dictionary named
'cif_core.dic' version 2.4.1 from 2010-06-29.

Automatic conversion script
Id: cif_fix_values 3105 2015-03-04 15:46:00Z robertas 
;
_cod_original_cell_volume 1824.8(6)
_cod_original_sg_symbol_H-M Cc
_cod_database_code 1519244

loop_
_symmetry_equiv_pos_as_xyz
'x, y, z'
'x, -y, z+1/2'
'x+1/2, y+1/2, z'
'x+1/2, -y+1/2, z+1/2'

loop_
_atom_site_label
_atom_site_type_symbol
_atom_site_fract_x
_atom_site_fract_y
_atom_site_fract_z
_atom_site_U_iso_or_equiv
_atom_site_adp_type
_atom_site_occupancy
_atom_site_symmetry_multiplicity
_atom_site_calc_flag
_atom_site_refinement_flags
_atom_site_disorder_assembly
_atom_site_disorder_group
C1 C 0.7873(3) 0.6619(3) 0.3330(5) 0.0306(9) Uani 1 1 d . . .
C2 C 0.8602(3) 0.6250(3) 0.2961(5) 0.0330(10) Uani 1 1 d . . .
H2 H 0.9282 0.6352 0.3663 0.040 Uiso 1 1 calc R . .
C3 C 0.8352(3) 0.5730(3) 0.1569(5) 0.0353(10) Uani 1 1 d . . .
C4 C 0.7356(4) 0.5467(3) 0.0758(6) 0.0382(11) Uani 1 1 d . . .
H4 H 0.7175 0.4997 -0.0019 0.046 Uiso 1 1 calc R . .
C5 C 0.6638(3) 0.5893(3) 0.1092(6) 0.0367(10) Uani 1 1 d . . .
H5 H 0.5961 0.5728 0.0498 0.044 Uiso 1 1 calc R . .
C6 C 0.6874(3) 0.6557(3) 0.2271(5) 0.0313(9) Uani 1 1 d . . .
C7 C 0.6134(3) 0.7295(3) 0.2093(6) 0.0355(10) Uani 1 1 d . . .
H7A H 0.6115 0.7399 0.3161 0.043 Uiso 1 1 calc R . .
H7B H 0.5463 0.7104 0.1311 0.043 Uiso 1 1 calc R . .
C8 C 0.6410(3) 0.8194(3) 0.1477(5) 0.0336(10) Uani 1 1 d . . .
H8A H 0.5794 0.8536 0.0854 0.040 Uiso 1 1 calc R . .
H8B H 0.6837 0.8557 0.2431 0.040 Uiso 1 1 calc R . .
C9 C 0.6948(3) 0.8033(3) 0.0406(5) 0.0300(9) Uani 1 1 d . . .
C10 C 0.6530(4) 0.7484(3) -0.0969(6) 0.0379(11) Uani 1 1 d . . .
H10 H 0.5827 0.7437 -0.1523 0.045 Uiso 1 1 calc R . .
C11 C 0.7114(4) 0.7011(3) -0.1538(5) 0.0391(10) Uani 1 1 d . . .
H11 H 0.6809 0.6663 -0.2501 0.047 Uiso 1 1 calc R . .
C12 C 0.8147(4) 0.7037(3) -0.0716(6) 0.0369(10) Uani 1 1 d . . .
C13 C 0.8546(3) 0.7723(3) 0.0397(6) 0.0300(10) Uani 1 1 d . . .
H13 H 0.9236 0.7850 0.0793 0.036 Uiso 1 1 calc R . .
C14 C 0.7971(3) 0.8233(3) 0.0955(5) 0.0280(9) Uani 1 1 d . . .
C15 C 0.8772(4) 0.6260(4) -0.0763(6) 0.0460(13) Uani 1 1 d . . .
H15A H 0.9386 0.6484 -0.0813 0.055 Uiso 1 1 calc R . .
H15B H 0.8401 0.5906 -0.1762 0.055 Uiso 1 1 calc R . .
C16 C 0.9061(4) 0.5638(3) 0.0787(6) 0.0425(11) Uani 1 1 d . . .
H16A H 0.9068 0.5010 0.0458 0.051 Uiso 1 1 calc R . .
H16B H 0.9740 0.5791 0.1597 0.051 Uiso 1 1 calc R . .
C17 C 0.8523(3) 0.8904(3) 0.2250(5) 0.0295(9) Uani 1 1 d . . .
C18 C 0.7473(3) 1.0139(3) 0.0511(5) 0.0326(9) Uani 1 1 d . . .
H18A H 0.7230 0.9659 -0.0319 0.039 Uiso 1 1 calc R . .
H18B H 0.7797 1.0596 0.0111 0.039 Uiso 1 1 calc R . .
C19 C 0.6590(4) 1.0557(4) 0.0676(7) 0.0505(13) Uani 1 1 d . . .
H19A H 0.6252 1.0105 0.1041 0.076 Uiso 1 1 calc R . .
H19B H 0.6127 1.0796 -0.0382 0.076 Uiso 1 1 calc R . .
H19C H 0.6822 1.1042 0.1478 0.076 Uiso 1 1 calc R . .
C20 C 0.8838(4) 1.0413(3) 0.3252(6) 0.0387(11) Uani 1 1 d . . .
H20A H 0.9073 1.0149 0.4356 0.046 Uiso 1 1 calc R . .
H20B H 0.8433 1.0944 0.3215 0.046 Uiso 1 1 calc R . .
C21 C 0.9723(4) 1.0696(4) 0.2958(6) 0.0445(12) Uani 1 1 d . . .
H21A H 1.0125 1.0172 0.2993 0.067 Uiso 1 1 calc R . .
H21B H 1.0125 1.1120 0.3804 0.067 Uiso 1 1 calc R . .
H21C H 0.9493 1.0981 0.1884 0.067 Uiso 1 1 calc R . .
N1 N 0.8216(3) 0.9763(2) 0.2042(4) 0.0290(8) Uani 1 1 d . . .
O1 O 0.9280(2) 0.8672(2) 0.3458(4) 0.0391(8) Uani 1 1 d . . .
Br1 Br 0.82537(4) 0.73130(3) 0.52692(4) 0.04194(18) Uani 1 1 d . . .

loop_
_atom_site_aniso_label
_atom_site_aniso_U_11
_atom_site_aniso_U_22
_atom_site_aniso_U_33
_atom_site_aniso_U_23
_atom_site_aniso_U_13
_atom_site_aniso_U_12
C1 0.037(2) 0.023(2) 0.026(2) 0.0041(17) 0.0086(17) -0.0074(17)
C2 0.029(2) 0.032(2) 0.028(2) 0.0017(18) 0.0020(17) -0.0030(18)
C3 0.042(3) 0.024(2) 0.035(2) 0.0036(19) 0.0112(19) 0.0041(19)
C4 0.044(3) 0.030(3) 0.031(2) -0.0034(19) 0.0068(19) -0.005(2)
C5 0.037(2) 0.029(2) 0.034(2) -0.0001(19) 0.0065(19) -0.0093(19)
C6 0.033(2) 0.029(2) 0.032(2) 0.0043(18) 0.0142(18) -0.0081(18)
C7 0.027(2) 0.040(3) 0.041(3) 0.000(2) 0.0150(18) -0.0077(18)
C8 0.025(2) 0.034(3) 0.039(2) -0.0013(19) 0.0107(17) -0.0018(17)
C9 0.031(2) 0.028(2) 0.026(2) 0.0038(18) 0.0074(17) 0.0015(17)
C10 0.035(2) 0.043(3) 0.025(2) 0.0017(18) 0.0021(18) -0.0015(19)
C11 0.049(3) 0.039(3) 0.025(2) -0.0006(19) 0.0104(19) -0.002(2)
C12 0.050(3) 0.034(2) 0.031(2) 0.0044(19) 0.022(2) 0.004(2)
C13 0.033(3) 0.030(2) 0.031(2) 0.0028(18) 0.017(2) 0.0005(16)
C14 0.030(2) 0.029(2) 0.023(2) 0.0057(17) 0.0092(16) 0.0008(17)
C15 0.059(3) 0.044(3) 0.044(3) -0.005(2) 0.031(3) 0.006(2)
C16 0.045(3) 0.039(3) 0.041(3) -0.003(2) 0.016(2) 0.006(2)
C17 0.030(2) 0.031(2) 0.026(2) 0.0059(17) 0.0101(17) -0.0048(17)
C18 0.033(2) 0.031(2) 0.033(2) 0.0024(18) 0.0137(18) 0.0041(18)
C19 0.045(3) 0.041(3) 0.069(4) 0.009(3) 0.028(3) 0.013(2)
C20 0.047(3) 0.030(2) 0.036(3) -0.0082(19) 0.014(2) -0.010(2)
C21 0.040(3) 0.047(3) 0.042(3) 0.007(2) 0.013(2) -0.013(2)
N1 0.0297(19) 0.028(2) 0.0289(18) -0.0022(15) 0.0125(15) -0.0033(14)
O1 0.0351(17) 0.0383(19) 0.0317(17) 0.0026(14) 0.0023(13) -0.0020(14)
Br1 0.0484(3) 0.0477(3) 0.0277(2) -0.0043(3) 0.01407(16) -0.0078(3)

loop_
_atom_type_symbol
_atom_type_description
_atom_type_scat_dispersion_real
_atom_type_scat_dispersion_imag
_atom_type_scat_source
C C 0.0033 0.0016 'International Tables Vol C Tables 4.2.6.8 and 6.1.1.4'
H H 0.0000 0.0000 'International Tables Vol C Tables 4.2.6.8 and 6.1.1.4'
N N 0.0061 0.0033 'International Tables Vol C Tables 4.2.6.8 and 6.1.1.4'
O O 0.0106 0.0060 'International Tables Vol C Tables 4.2.6.8 and 6.1.1.4'
Br Br -0.2901 2.4595 'International Tables Vol C Tables 4.2.6.8 and 6.1.1.4'

loop_
_geom_angle_atom_site_label_1
_geom_angle_atom_site_label_2
_geom_angle_atom_site_label_3
_geom_angle
_geom_angle_site_symmetry_1
_geom_angle_site_symmetry_3
C2 C1 C6 121.8(4) . .
C2 C1 Br1 119.0(3) . .
C6 C1 Br1 119.1(3) . .
C1 C2 C3 120.6(4) . .
C2 C3 C4 116.7(4) . .
C2 C3 C16 120.4(4) . .
C4 C3 C16 121.5(4) . .
C5 C4 C3 119.7(4) . .
C4 C5 C6 122.1(4) . .
C1 C6 C5 115.3(4) . .
C1 C6 C7 122.6(4) . .
C5 C6 C7 120.2(4) . .
C6 C7 C8 112.1(4) . .
C9 C8 C7 112.1(4) . .
C10 C9 C14 116.3(4) . .
C10 C9 C8 120.5(4) . .
C14 C9 C8 121.4(4) . .
C11 C10 C9 121.6(5) . .
C10 C11 C12 120.7(4) . .
C13 C12 C11 116.4(4) . .
C13 C12 C15 121.2(4) . .
C11 C12 C15 121.1(5) . .
C12 C13 C14 122.2(4) . .
C13 C14 C9 119.3(4) . .
C13 C14 C17 115.9(4) . .
C9 C14 C17 124.5(4) . .
C12 C15 C16 111.8(4) . .
C3 C16 C15 112.4(4) . .
O1 C17 N1 121.0(4) . .
O1 C17 C14 119.5(4) . .
N1 C17 C14 119.4(4) . .
N1 C18 C19 113.6(4) . .
N1 C20 C21 112.1(4) . .
C17 N1 C20 117.5(4) . .
C17 N1 C18 124.8(4) . .
C20 N1 C18 115.7(4) . .

loop_
_geom_bond_atom_site_label_1
_geom_bond_atom_site_label_2
_geom_bond_distance
_geom_bond_site_symmetry_2
C1 C2 1.377(6) .
C1 C6 1.386(6) .
C1 Br1 1.908(4) .
C2 C3 1.391(6) .
C3 C4 1.401(7) .
C3 C16 1.502(7) .
C4 C5 1.383(7) .
C5 C6 1.391(7) .
C6 C7 1.520(7) .
C7 C8 1.577(7) .
C8 C9 1.514(6) .
C9 C10 1.398(7) .
C9 C14 1.416(6) .
C10 C11 1.378(8) .
C11 C12 1.394(7) .
C12 C13 1.385(7) .
C12 C15 1.502(7) .
C13 C14 1.389(6) .
C14 C17 1.498(6) .
C15 C16 1.584(7) .
C17 O1 1.240(5) .
C17 N1 1.353(6) .
C18 N1 1.470(5) .
C18 C19 1.517(7) .
C20 N1 1.465(6) .
C20 C21 1.508(7) .
